data_7059925
loop_
_publ_author_name
'Chen, Jinwei'
'Li, Yu'
'Gu, Jinzhong'
'Kirillova, Marina V.'
'Kirillov, Alexander M.'

_publ_section_title
;
 Introducing a flexible tetracarboxylic acid linker into functional
 coordination polymers: synthesis, structural traits, and photocatalytic
 dye degradation
;
_journal_issue 37
_journal_name_full 'New Journal of Chemistry'
_journal_page_first 16082
_journal_page_last 16091
_journal_paper_doi 10.1039/D0NJ03628E
_journal_volume 44
_journal_year 2020
_chemical_formula_sum 'C21 H15 Cd2 N O11'
_chemical_formula_weight 682.14
_space_group_crystal_system triclinic
_space_group_IT_number 2
_space_group_name_Hall '-P 1'
_space_group_name_H-M_alt 'P -1'
_atom_sites_solution_hydrogens mixed
_audit_creation_method SHELXL-2014/7
_audit_update_record
;
2020-08-11 deposited with the CCDC.	2020-08-24 downloaded from the CCDC.
;
_cell_angle_alpha 81.518(7)
_cell_angle_beta 84.740(7)
_cell_angle_gamma 69.490(7)
_cell_formula_units_Z 2
_cell_length_a 9.6533(8)
_cell_length_b 10.2886(7)
_cell_length_c 12.0303(11)
_cell_measurement_reflns_used 6562
_cell_measurement_temperature 293(2)
_cell_measurement_theta_max 25.047
_cell_measurement_theta_min 3.428
_cell_volume 1105.82(16)
_computing_cell_refinement 'Bruker SAINT'
_computing_data_collection 'Bruker APEX2'
_computing_data_reduction 'Bruker SAINT'
_computing_molecular_graphics 'Bruker SHELXTL'
_computing_publication_material 'Bruker SHELXTL'
_computing_structure_refinement 'SHELXL-2014/7 (Sheldrick, 2014)'
_computing_structure_solution 'SHELXL-2014/7 (Sheldrick, 2014)'
_diffrn_ambient_temperature 293(2)
_diffrn_measured_fraction_theta_full 0.997
_diffrn_measured_fraction_theta_max 0.997
_diffrn_measurement_device_type 'Bruker APE-II CCD'
_diffrn_measurement_method '\f and \w scans'
_diffrn_radiation_type MoK\a
_diffrn_radiation_wavelength 0.71073
_diffrn_reflns_av_R_equivalents 0.0356
_diffrn_reflns_av_unetI/netI 0.0662
_diffrn_reflns_Laue_measured_fraction_full 0.997
_diffrn_reflns_Laue_measured_fraction_max 0.997
_diffrn_reflns_limit_h_max 11
_diffrn_reflns_limit_h_min -11
_diffrn_reflns_limit_k_max 11
_diffrn_reflns_limit_k_min -12
_diffrn_reflns_limit_l_max 14
_diffrn_reflns_limit_l_min -14
_diffrn_reflns_number 6562
_diffrn_reflns_point_group_measured_fraction_full 0.997
_diffrn_reflns_point_group_measured_fraction_max 0.997
_diffrn_reflns_theta_full 25.047
_diffrn_reflns_theta_max 25.047
_diffrn_reflns_theta_min 3.428
_diffrn_source 'fine-focus sealed tube'
_exptl_absorpt_coefficient_mu 1.987
_exptl_absorpt_correction_T_max 0.692
_exptl_absorpt_correction_T_min 0.658
_exptl_absorpt_correction_type multi-scan
_exptl_absorpt_process_details SADABS
_exptl_crystal_colour yellow
_exptl_crystal_density_diffrn 2.049
_exptl_crystal_description block
_exptl_crystal_F_000 664
_exptl_crystal_size_max 0.230
_exptl_crystal_size_mid 0.220
_exptl_crystal_size_min 0.200
_exptl_transmission_factor_max 0.672
_exptl_transmission_factor_min 0.640
_refine_diff_density_max 0.679
_refine_diff_density_min -0.539
_refine_diff_density_rms 0.119
_refine_ls_extinction_method none
_refine_ls_goodness_of_fit_ref 1.041
_refine_ls_hydrogen_treatment constr
_refine_ls_matrix_type full
_refine_ls_number_parameters 316
_refine_ls_number_reflns 3918
_refine_ls_number_restraints 0
_refine_ls_restrained_S_all 1.041
_refine_ls_R_factor_all 0.0526
_refine_ls_R_factor_gt 0.0368
_refine_ls_shift/su_max 0.000
_refine_ls_shift/su_mean 0.000
_refine_ls_structure_factor_coef Fsqd
_refine_ls_weighting_details 'w=1/[\s^2^(Fo^2^)+(0.0096P)^2^+0.1966P] where P=(Fo^2^+2Fc^2^)/3'
_refine_ls_weighting_scheme calc
_refine_ls_wR_factor_gt 0.0606
_refine_ls_wR_factor_ref 0.0696
_reflns_Friedel_coverage 0.000
_reflns_number_gt 3088
_reflns_number_total 3918
_reflns_threshold_expression 'I > 2\s(I)'
_cod_data_source_file d0nj03628e2.cif
_cod_data_source_block 441-10Cd
_cod_depositor_comments 'Adding full bibliography for 7059924--7059928.cif.'
_cod_original_cell_volume 1105.83(16)
_cod_database_code 7059925
_shelx_shelxl_version_number 2014/7
_shelx_space_group_comment
;
The symmetry employed for this shelxl refinement is uniquely defined
by the following loop, which should always be used as a source of
symmetry information in preference to the above space-group names.
They are only intended as comments.
;
_shelx_estimated_absorpt_t_min 0.658
_shelx_estimated_absorpt_t_max 0.692

loop_
_space_group_symop_operation_xyz
'x, y, z'
'-x, -y, -z'

loop_
_atom_site_label
_atom_site_type_symbol
_atom_site_fract_x
_atom_site_fract_y
_atom_site_fract_z
_atom_site_U_iso_or_equiv
_atom_site_adp_type
_atom_site_occupancy
_atom_site_site_symmetry_order
_atom_site_calc_flag
_atom_site_refinement_flags_posn
_atom_site_refinement_flags_adp
_atom_site_refinement_flags_occupancy
_atom_site_disorder_assembly
_atom_site_disorder_group
Cd1 Cd 0.58990(4) 0.81158(3) 0.47211(3) 0.02233(11) Uani 1 1 d . . . . .
Cd2 Cd 0.97808(4) 0.79661(4) 0.41165(3) 0.03206(12) Uani 1 1 d . . . . .
N1 N 0.9562(5) 0.9720(5) 0.2664(4) 0.0400(12) Uani 1 1 d . . . . .
O1 O 0.7943(4) 0.8578(3) 0.5487(3) 0.0268(8) Uani 1 1 d . . . . .
O2 O 0.9823(4) 0.6695(4) 0.6046(3) 0.0388(10) Uani 1 1 d . . . . .
O3 O 0.5808(4) 1.0977(3) 0.6725(3) 0.0354(9) Uani 1 1 d . . . . .
O4 O 0.4840(3) 0.9522(3) 0.6195(3) 0.0268(8) Uani 1 1 d . . . . .
O5 O 0.6177(4) 0.7889(3) 1.0684(3) 0.0315(9) Uani 1 1 d . . . . .
O6 O 0.7884(3) 0.7338(3) 1.3529(3) 0.0290(9) Uani 1 1 d . . . . .
O7 O 0.9026(4) 0.6730(4) 1.1896(3) 0.0420(10) Uani 1 1 d . . . . .
O8 O 0.3542(4) 0.3870(3) 1.3938(3) 0.0303(8) Uani 1 1 d . . . . .
O9 O 0.5772(4) 0.3089(3) 1.4573(3) 0.0379(9) Uani 1 1 d . . . . .
O10 O 1.1370(4) 0.6290(4) 0.3202(3) 0.0594(13) Uani 1 1 d . . . . .
H1W H 1.2042 0.5532 0.3436 0.071 Uiso 1 1 d R U . . .
H2W H 1.0640 0.6432 0.2799 0.071 Uiso 1 1 d R U . . .
O11 O 1.1521(4) 0.8632(4) 0.4804(3) 0.0528(12) Uani 1 1 d . . . . .
H3W H 1.2391 0.8045 0.4879 0.063 Uiso 1 1 d R U . . .
H4W H 1.1655 0.9371 0.4540 0.063 Uiso 1 1 d R U . . .
C1 C 0.8623(5) 0.7587(5) 0.6248(4) 0.0244(12) Uani 1 1 d . . . . .
C2 C 0.7888(5) 0.7596(5) 0.7405(4) 0.0221(11) Uani 1 1 d . . . . .
C3 C 0.6576(5) 0.8645(5) 0.7654(4) 0.0214(11) Uani 1 1 d . . . . .
C4 C 0.5715(6) 0.9779(5) 0.6791(4) 0.0251(12) Uani 1 1 d . . . . .
C5 C 0.6004(5) 0.8697(5) 0.8758(4) 0.0234(11) Uani 1 1 d . . . . .
H5 H 0.5146 0.9420 0.8931 0.028 Uiso 1 1 calc R U . . .
C6 C 0.6712(6) 0.7674(5) 0.9595(4) 0.0244(12) Uani 1 1 d . . . . .
C7 C 0.7979(6) 0.6577(5) 0.9349(4) 0.0324(13) Uani 1 1 d . . . . .
H7 H 0.8429 0.5867 0.9911 0.039 Uiso 1 1 calc R U . . .
C8 C 0.8560(5) 0.6552(5) 0.8261(4) 0.0261(12) Uani 1 1 d . . . . .
H8 H 0.9417 0.5825 0.8094 0.031 Uiso 1 1 calc R U . . .
C9 C 0.5988(6) 0.6769(5) 1.1393(4) 0.0265(12) Uani 1 1 d . . . . .
C10 C 0.6763(5) 0.6316(5) 1.2387(4) 0.0221(11) Uani 1 1 d . . . . .
C11 C 0.7974(6) 0.6849(5) 1.2589(4) 0.0273(12) Uani 1 1 d . . . . .
C12 C 0.6397(5) 0.5357(5) 1.3174(4) 0.0245(12) Uani 1 1 d . . . . .
H12 H 0.6895 0.5055 1.3841 0.029 Uiso 1 1 calc R U . . .
C13 C 0.5303(5) 0.4829(5) 1.2997(4) 0.0221(11) Uani 1 1 d . . . . .
C14 C 0.4850(6) 0.3878(5) 1.3888(4) 0.0244(12) Uani 1 1 d . . . . .
C15 C 0.4585(6) 0.5257(5) 1.1986(4) 0.0325(13) Uani 1 1 d . . . . .
H15 H 0.3870 0.4894 1.1845 0.039 Uiso 1 1 calc R U . . .
C16 C 0.4936(6) 0.6221(5) 1.1190(4) 0.0324(13) Uani 1 1 d . . . . .
H16 H 0.4459 0.6501 1.0513 0.039 Uiso 1 1 calc R U . . .
C17 C 0.8303(8) 1.0787(7) 0.2482(6) 0.064(2) Uani 1 1 d . . . . .
H17 H 0.7499 1.0848 0.2986 0.076 Uiso 1 1 calc R U . . .
C18 C 0.8151(11) 1.1810(8) 0.1568(7) 0.083(3) Uani 1 1 d . . . . .
H18 H 0.7260 1.2547 0.1461 0.100 Uiso 1 1 calc R U . . .
C19 C 0.9330(11) 1.1720(8) 0.0827(7) 0.077(3) Uani 1 1 d . . . . .
H19 H 0.9246 1.2395 0.0206 0.093 Uiso 1 1 calc R U . . .
C20 C 1.0632(9) 1.0636(8) 0.0998(6) 0.065(2) Uani 1 1 d . . . . .
H20 H 1.1445 1.0559 0.0500 0.078 Uiso 1 1 calc R U . . .
C21 C 1.0710(8) 0.9649(7) 0.1939(5) 0.0521(17) Uani 1 1 d . . . . .
H21 H 1.1596 0.8913 0.2067 0.063 Uiso 1 1 calc R U . . .

loop_
_atom_site_aniso_label
_atom_site_aniso_U_11
_atom_site_aniso_U_22
_atom_site_aniso_U_33
_atom_site_aniso_U_23
_atom_site_aniso_U_13
_atom_site_aniso_U_12
Cd1 0.0237(2) 0.0227(2) 0.0192(2) 0.00328(15) -0.00154(16) -0.00844(16)
Cd2 0.0281(2) 0.0433(3) 0.0269(2) -0.00468(19) 0.00531(18) -0.01621(19)
N1 0.042(3) 0.041(3) 0.042(3) -0.007(2) 0.003(3) -0.020(2)
O1 0.028(2) 0.035(2) 0.0132(18) 0.0001(16) 0.0014(16) -0.0084(16)
O2 0.034(2) 0.049(2) 0.024(2) -0.0052(18) 0.0039(18) -0.0031(19)
O3 0.049(2) 0.0246(19) 0.031(2) 0.0050(17) -0.0102(19) -0.0128(18)
O4 0.028(2) 0.0296(19) 0.0200(19) 0.0009(16) -0.0066(17) -0.0060(16)
O5 0.051(2) 0.0296(19) 0.0130(19) 0.0045(15) 0.0014(18) -0.0158(18)
O6 0.027(2) 0.041(2) 0.024(2) -0.0140(17) 0.0035(16) -0.0164(17)
O7 0.043(3) 0.061(3) 0.031(2) -0.013(2) 0.009(2) -0.029(2)
O8 0.033(2) 0.0299(19) 0.029(2) 0.0072(16) 0.0004(18) -0.0160(17)
O9 0.039(2) 0.039(2) 0.034(2) 0.0182(18) -0.013(2) -0.0172(18)
O10 0.038(3) 0.062(3) 0.066(3) -0.020(2) -0.016(2) 0.006(2)
O11 0.042(3) 0.049(2) 0.070(3) 0.011(2) -0.013(2) -0.024(2)
C1 0.023(3) 0.032(3) 0.024(3) -0.005(2) 0.003(2) -0.017(2)
C2 0.027(3) 0.027(3) 0.015(3) -0.002(2) -0.003(2) -0.013(2)
C3 0.030(3) 0.023(3) 0.012(3) 0.003(2) -0.002(2) -0.012(2)
C4 0.031(3) 0.026(3) 0.013(3) 0.002(2) 0.006(2) -0.007(2)
C5 0.025(3) 0.022(3) 0.020(3) 0.002(2) 0.002(2) -0.007(2)
C6 0.038(3) 0.024(3) 0.015(3) 0.002(2) 0.000(2) -0.016(2)
C7 0.047(4) 0.026(3) 0.021(3) 0.004(2) -0.011(3) -0.009(3)
C8 0.028(3) 0.024(3) 0.023(3) -0.001(2) -0.005(2) -0.006(2)
C9 0.039(3) 0.024(3) 0.017(3) -0.004(2) 0.004(2) -0.012(2)
C10 0.026(3) 0.026(3) 0.016(3) 0.000(2) 0.000(2) -0.012(2)
C11 0.032(3) 0.024(3) 0.025(3) 0.003(2) 0.000(3) -0.011(2)
C12 0.034(3) 0.024(3) 0.014(3) 0.003(2) -0.005(2) -0.009(2)
C13 0.024(3) 0.029(3) 0.013(3) -0.003(2) 0.003(2) -0.010(2)
C14 0.031(3) 0.025(3) 0.020(3) -0.001(2) 0.003(2) -0.015(2)
C15 0.039(3) 0.041(3) 0.025(3) 0.007(3) -0.011(3) -0.024(3)
C16 0.039(3) 0.044(3) 0.017(3) 0.005(2) -0.011(3) -0.018(3)
C17 0.063(5) 0.060(4) 0.061(5) 0.001(4) -0.008(4) -0.014(4)
C18 0.097(7) 0.070(5) 0.062(6) 0.008(5) -0.013(5) -0.007(5)
C19 0.125(8) 0.069(5) 0.051(5) 0.014(4) -0.031(6) -0.051(6)
C20 0.090(6) 0.091(6) 0.041(5) -0.007(4) 0.007(4) -0.067(5)
C21 0.057(5) 0.064(4) 0.044(4) -0.011(4) 0.006(4) -0.033(4)

loop_
_atom_type_symbol
_atom_type_description
_atom_type_scat_dispersion_real
_atom_type_scat_dispersion_imag
_atom_type_scat_source
C C 0.0033 0.0016 'International Tables Vol C Tables 4.2.6.8 and 6.1.1.4'
H H 0.0000 0.0000 'International Tables Vol C Tables 4.2.6.8 and 6.1.1.4'
N N 0.0061 0.0033 'International Tables Vol C Tables 4.2.6.8 and 6.1.1.4'
O O 0.0106 0.0060 'International Tables Vol C Tables 4.2.6.8 and 6.1.1.4'
Cd Cd -0.8075 1.2024 'International Tables Vol C Tables 4.2.6.8 and 6.1.1.4'

loop_
_geom_angle_atom_site_label_1
_geom_angle_atom_site_label_2
_geom_angle_atom_site_label_3
_geom_angle
_geom_angle_site_symmetry_1
_geom_angle_site_symmetry_3
_geom_angle_publ_flag
O6 Cd1 O8 97.73(12) 1_554 2_667 ?
O6 Cd1 O3 94.32(12) 1_554 2_676 ?
O8 Cd1 O3 133.79(12) 2_667 2_676 ?
O6 Cd1 O4 146.01(11) 1_554 . ?
O8 Cd1 O4 88.94(11) 2_667 . ?
O3 Cd1 O4 104.94(11) 2_676 . ?
O6 Cd1 O9 125.94(12) 1_554 2_667 ?
O8 Cd1 O9 55.01(11) 2_667 2_667 ?
O3 Cd1 O9 82.08(12) 2_676 2_667 ?
O4 Cd1 O9 84.92(12) . 2_667 ?
O6 Cd1 O4 94.04(12) 1_554 2_676 ?
O8 Cd1 O4 164.07(11) 2_667 2_676 ?
O3 Cd1 O4 55.33(10) 2_676 2_676 ?
O4 Cd1 O4 75.34(12) . 2_676 ?
O9 Cd1 O4 124.51(11) 2_667 2_676 ?
O6 Cd1 O1 74.03(10) 1_554 . ?
O8 Cd1 O1 85.74(11) 2_667 . ?
O3 Cd1 O1 140.38(11) 2_676 . ?
O4 Cd1 O1 73.29(11) . . ?
O9 Cd1 O1 135.57(11) 2_667 . ?
O4 Cd1 O1 87.23(11) 2_676 . ?
O6 Cd1 C14 116.03(13) 1_554 2_667 ?
O8 Cd1 C14 27.73(12) 2_667 2_667 ?
O3 Cd1 C14 108.82(13) 2_676 2_667 ?
O4 Cd1 C14 84.20(13) . 2_667 ?
O9 Cd1 C14 27.46(12) 2_667 2_667 ?
O4 Cd1 C14 148.05(14) 2_676 2_667 ?
O1 Cd1 C14 110.30(12) . 2_667 ?
O6 Cd1 C4 95.37(13) 1_554 2_676 ?
O8 Cd1 C4 158.43(14) 2_667 2_676 ?
O3 Cd1 C4 27.47(12) 2_676 2_676 ?
O4 Cd1 C4 89.72(13) . 2_676 ?
O9 Cd1 C4 103.44(14) 2_667 2_676 ?
O4 Cd1 C4 27.87(12) 2_676 2_676 ?
O1 Cd1 C4 114.42(13) . 2_676 ?
C14 Cd1 C4 130.80(15) 2_667 2_676 ?
O10 Cd2 O11 96.08(14) . . ?
O10 Cd2 N1 95.54(17) . . ?
O11 Cd2 N1 87.77(15) . . ?
O10 Cd2 O1 148.10(14) . . ?
O11 Cd2 O1 99.65(13) . . ?
N1 Cd2 O1 112.58(15) . . ?
O10 Cd2 O6 87.66(12) . 1_554 ?
O11 Cd2 O6 175.73(13) . 1_554 ?
N1 Cd2 O6 93.95(14) . 1_554 ?
O1 Cd2 O6 76.08(11) . 1_554 ?
O10 Cd2 O2 100.63(13) . . ?
O11 Cd2 O2 82.21(13) . . ?
N1 Cd2 O2 161.76(13) . . ?
O1 Cd2 O2 54.83(11) . . ?
O6 Cd2 O2 95.09(12) 1_554 . ?
O10 Cd2 H2W 21.6 . . ?
O11 Cd2 H2W 115.6 . . ?
N1 Cd2 H2W 87.1 . . ?
O1 Cd2 H2W 140.6 . . ?
O6 Cd2 H2W 68.4 1_554 . ?
O2 Cd2 H2W 111.0 . . ?
C17 N1 C21 118.3(6) . . ?
C17 N1 Cd2 122.4(5) . . ?
C21 N1 Cd2 119.3(4) . . ?
C1 O1 Cd2 95.2(3) . . ?
C1 O1 Cd1 112.2(3) . . ?
Cd2 O1 Cd1 102.16(11) . . ?
C1 O2 Cd2 87.8(3) . . ?
C4 O3 Cd1 92.5(3) . 2_676 ?
C4 O4 Cd1 117.8(3) . . ?
C4 O4 Cd1 90.3(3) . 2_676 ?
Cd1 O4 Cd1 104.66(12) . 2_676 ?
C9 O5 C6 117.9(4) . . ?
C11 O6 Cd1 129.6(3) . 1_556 ?
C11 O6 Cd2 122.4(3) . 1_556 ?
Cd1 O6 Cd2 107.15(12) 1_556 1_556 ?
C14 O8 Cd1 92.5(3) . 2_667 ?
C14 O9 Cd1 90.8(3) . 2_667 ?
Cd2 O10 H1W 131.4 . . ?
Cd2 O10 H2W 84.2 . . ?
H1W O10 H2W 130.3 . . ?
Cd2 O11 H3W 118.7 . . ?
Cd2 O11 H4W 121.0 . . ?
H3W O11 H4W 103.8 . . ?
O2 C1 O1 122.0(5) . . ?
O2 C1 C2 121.4(5) . . ?
O1 C1 C2 116.6(4) . . ?
C3 C2 C8 118.9(5) . . ?
C3 C2 C1 121.6(4) . . ?
C8 C2 C1 119.4(4) . . ?
C2 C3 C5 120.0(4) . . ?
C2 C3 C4 123.6(4) . . ?
C5 C3 C4 116.4(4) . . ?
O3 C4 O4 121.9(4) . . ?
O3 C4 C3 119.1(4) . . ?
O4 C4 C3 118.8(4) . . ?
O3 C4 Cd1 60.1(2) . 2_676 ?
O4 C4 Cd1 61.8(2) . 2_676 ?
C3 C4 Cd1 178.1(3) . 2_676 ?
C6 C5 C3 119.8(4) . . ?
C6 C5 H5 120.1 . . ?
C3 C5 H5 120.1 . . ?
C5 C6 C7 120.8(5) . . ?
C5 C6 O5 116.1(4) . . ?
C7 C6 O5 122.8(4) . . ?
C8 C7 C6 119.1(5) . . ?
C8 C7 H7 120.5 . . ?
C6 C7 H7 120.5 . . ?
C7 C8 C2 121.3(5) . . ?
C7 C8 H8 119.4 . . ?
C2 C8 H8 119.4 . . ?
C16 C9 O5 120.5(4) . . ?
C16 C9 C10 120.6(5) . . ?
O5 C9 C10 118.5(4) . . ?
C12 C10 C9 118.2(4) . . ?
C12 C10 C11 120.8(4) . . ?
C9 C10 C11 121.0(5) . . ?
O7 C11 O6 123.5(5) . . ?
O7 C11 C10 119.8(4) . . ?
O6 C11 C10 116.5(5) . . ?
C10 C12 C13 121.8(4) . . ?
C10 C12 H12 119.1 . . ?
C13 C12 H12 119.1 . . ?
C12 C13 C15 118.9(5) . . ?
C12 C13 C14 120.9(4) . . ?
C15 C13 C14 120.2(4) . . ?
O9 C14 O8 120.9(5) . . ?
O9 C14 C13 119.6(5) . . ?
O8 C14 C13 119.5(4) . . ?
O9 C14 Cd1 61.8(3) . 2_667 ?
O8 C14 Cd1 59.7(2) . 2_667 ?
C13 C14 Cd1 171.5(3) . 2_667 ?
C16 C15 C13 120.0(5) . . ?
C16 C15 H15 120.0 . . ?
C13 C15 H15 120.0 . . ?
C9 C16 C15 120.4(4) . . ?
C9 C16 H16 119.8 . . ?
C15 C16 H16 119.8 . . ?
N1 C17 C18 122.2(8) . . ?
N1 C17 H17 118.9 . . ?
C18 C17 H17 118.9 . . ?
C19 C18 C17 118.9(8) . . ?
C19 C18 H18 120.6 . . ?
C17 C18 H18 120.6 . . ?
C18 C19 C20 119.8(8) . . ?
C18 C19 H19 120.1 . . ?
C20 C19 H19 120.1 . . ?
C19 C20 C21 118.2(7) . . ?
C19 C20 H20 120.9 . . ?
C21 C20 H20 120.9 . . ?
N1 C21 C20 122.5(7) . . ?
N1 C21 H21 118.7 . . ?
C20 C21 H21 118.7 . . ?

loop_
_geom_bond_atom_site_label_1
_geom_bond_atom_site_label_2
_geom_bond_distance
_geom_bond_site_symmetry_2
_geom_bond_publ_flag
Cd1 O6 2.264(3) 1_554 ?
Cd1 O8 2.341(3) 2_667 ?
Cd1 O3 2.363(3) 2_676 ?
Cd1 O4 2.381(3) . ?
Cd1 O9 2.387(4) 2_667 ?
Cd1 O4 2.402(3) 2_676 ?
Cd1 O1 2.468(3) . ?
Cd1 C14 2.708(5) 2_667 ?
Cd1 C4 2.724(5) 2_676 ?
Cd2 O10 2.221(4) . ?
Cd2 O11 2.281(3) . ?
Cd2 N1 2.286(5) . ?
Cd2 O1 2.291(3) . ?
Cd2 O6 2.339(3) 1_554 ?
Cd2 O2 2.487(4) . ?
Cd2 H2W 2.2958 . ?
N1 C17 1.331(7) . ?
N1 C21 1.334(7) . ?
O1 C1 1.293(5) . ?
O2 C1 1.229(5) . ?
O3 C4 1.258(5) . ?
O3 Cd1 2.363(3) 2_676 ?
O4 C4 1.274(5) . ?
O4 Cd1 2.402(3) 2_676 ?
O5 C9 1.384(6) . ?
O5 C6 1.383(5) . ?
O6 C11 1.289(5) . ?
O6 Cd1 2.264(3) 1_556 ?
O6 Cd2 2.339(3) 1_556 ?
O7 C11 1.237(6) . ?
O8 C14 1.261(6) . ?
O8 Cd1 2.341(3) 2_667 ?
O9 C14 1.249(5) . ?
O9 Cd1 2.387(4) 2_667 ?
O10 H1W 0.8500 . ?
O10 H2W 0.8499 . ?
O11 H3W 0.8489 . ?
O11 H4W 0.8286 . ?
C1 C2 1.504(6) . ?
C2 C3 1.388(6) . ?
C2 C8 1.394(6) . ?
C3 C5 1.392(6) . ?
C3 C4 1.500(6) . ?
C4 Cd1 2.724(5) 2_676 ?
C5 C6 1.378(6) . ?
C5 H5 0.9300 . ?
C6 C7 1.386(6) . ?
C7 C8 1.375(7) . ?
C7 H7 0.9300 . ?
C8 H8 0.9300 . ?
C9 C16 1.378(7) . ?
C9 C10 1.401(6) . ?
C10 C12 1.379(6) . ?
C10 C11 1.505(7) . ?
C12 C13 1.390(6) . ?
C12 H12 0.9300 . ?
C13 C15 1.392(6) . ?
C13 C14 1.484(6) . ?
C14 Cd1 2.708(5) 2_667 ?
C15 C16 1.382(7) . ?
C15 H15 0.9300 . ?
C16 H16 0.9300 . ?
C17 C18 1.385(9) . ?
C17 H17 0.9300 . ?
C18 C19 1.365(10) . ?
C18 H18 0.9300 . ?
C19 C20 1.365(10) . ?
C19 H19 0.9300 . ?
C20 C21 1.393(8) . ?
C20 H20 0.9300 . ?
C21 H21 0.9300 . ?

loop_
_geom_hbond_atom_site_label_D
_geom_hbond_atom_site_label_H
_geom_hbond_atom_site_label_A
_geom_hbond_distance_DH
_geom_hbond_distance_HA
_geom_hbond_distance_DA
_geom_hbond_angle_DHA
_geom_hbond_site_symmetry_A
C17 H17 O4 0.93 2.51 3.388(9) 157.8 2_676
O11 H4W O1 0.83 2.27 3.057(5) 158.5 2_776
O11 H3W O9 0.85 1.86 2.693(5) 164.5 2_767
O10 H1W O8 0.85 1.87 2.722(5) 179.2 1_654
O11 H3W O9 0.85 1.86 2.693(5) 164.5 2_767
O11 H4W O1 0.83 2.27 3.057(5) 158.5 2_776
C17 H17 O4 0.93 2.51 3.388(9) 157.8 2_676

loop_
_geom_torsion_atom_site_label_1
_geom_torsion_atom_site_label_2
_geom_torsion_atom_site_label_3
_geom_torsion_atom_site_label_4
_geom_torsion
_geom_torsion_site_symmetry_1
_geom_torsion_site_symmetry_2
_geom_torsion_site_symmetry_3
_geom_torsion_site_symmetry_4
_geom_torsion_publ_flag
Cd2 O2 C1 O1 3.3(4) . . . . ?
Cd2 O2 C1 C2 -175.3(4) . . . . ?
Cd2 O1 C1 O2 -3.6(5) . . . . ?
Cd1 O1 C1 O2 101.8(5) . . . . ?
Cd2 O1 C1 C2 175.1(3) . . . . ?
Cd1 O1 C1 C2 -79.5(4) . . . . ?
O2 C1 C2 C3 176.3(4) . . . . ?
O1 C1 C2 C3 -2.4(6) . . . . ?
O2 C1 C2 C8 -1.7(7) . . . . ?
O1 C1 C2 C8 179.6(4) . . . . ?
C8 C2 C3 C5 4.3(7) . . . . ?
C1 C2 C3 C5 -173.6(4) . . . . ?
C8 C2 C3 C4 -176.8(4) . . . . ?
C1 C2 C3 C4 5.2(7) . . . . ?
Cd1 O3 C4 O4 -2.6(5) 2_676 . . . ?
Cd1 O3 C4 C3 -178.1(4) 2_676 . . . ?
Cd1 O4 C4 O3 109.3(5) . . . . ?
Cd1 O4 C4 O3 2.5(5) 2_676 . . . ?
Cd1 O4 C4 C3 -75.2(5) . . . . ?
Cd1 O4 C4 C3 178.0(4) 2_676 . . . ?
Cd1 O4 C4 Cd1 106.8(2) . . . 2_676 ?
C2 C3 C4 O3 -101.9(6) . . . . ?
C5 C3 C4 O3 77.0(6) . . . . ?
C2 C3 C4 O4 82.5(6) . . . . ?
C5 C3 C4 O4 -98.6(5) . . . . ?
C2 C3 C5 C6 -2.6(7) . . . . ?
C4 C3 C5 C6 178.5(4) . . . . ?
C3 C5 C6 C7 -1.1(7) . . . . ?
C3 C5 C6 O5 172.7(4) . . . . ?
C9 O5 C6 C5 135.4(4) . . . . ?
C9 O5 C6 C7 -51.0(7) . . . . ?
C5 C6 C7 C8 2.8(7) . . . . ?
O5 C6 C7 C8 -170.5(4) . . . . ?
C6 C7 C8 C2 -0.9(7) . . . . ?
C3 C2 C8 C7 -2.6(7) . . . . ?
C1 C2 C8 C7 175.4(4) . . . . ?
C6 O5 C9 C16 -66.6(6) . . . . ?
C6 O5 C9 C10 120.7(5) . . . . ?
C16 C9 C10 C12 -2.8(7) . . . . ?
O5 C9 C10 C12 169.8(4) . . . . ?
C16 C9 C10 C11 176.5(5) . . . . ?
O5 C9 C10 C11 -10.8(7) . . . . ?
Cd1 O6 C11 O7 164.1(4) 1_556 . . . ?
Cd2 O6 C11 O7 -3.5(7) 1_556 . . . ?
Cd1 O6 C11 C10 -20.0(6) 1_556 . . . ?
Cd2 O6 C11 C10 172.4(3) 1_556 . . . ?
C12 C10 C11 O7 124.0(5) . . . . ?
C9 C10 C11 O7 -55.4(7) . . . . ?
C12 C10 C11 O6 -52.1(7) . . . . ?
C9 C10 C11 O6 128.6(5) . . . . ?
C9 C10 C12 C13 0.7(7) . . . . ?
C11 C10 C12 C13 -178.7(4) . . . . ?
C10 C12 C13 C15 1.6(7) . . . . ?
C10 C12 C13 C14 -175.5(4) . . . . ?
Cd1 O9 C14 O8 9.0(5) 2_667 . . . ?
Cd1 O9 C14 C13 -170.4(4) 2_667 . . . ?
Cd1 O8 C14 O9 -9.2(5) 2_667 . . . ?
Cd1 O8 C14 C13 170.2(4) 2_667 . . . ?
C12 C13 C14 O9 -30.1(7) . . . . ?
C15 C13 C14 O9 152.8(5) . . . . ?
C12 C13 C14 O8 150.4(5) . . . . ?
C15 C13 C14 O8 -26.6(7) . . . . ?
C12 C13 C15 C16 -1.8(8) . . . . ?
C14 C13 C15 C16 175.3(5) . . . . ?
O5 C9 C16 C15 -169.8(5) . . . . ?
C10 C9 C16 C15 2.7(8) . . . . ?
C13 C15 C16 C9 -0.4(8) . . . . ?
C21 N1 C17 C18 0.4(9) . . . . ?
Cd2 N1 C17 C18 -176.6(5) . . . . ?
N1 C17 C18 C19 0.2(11) . . . . ?
C17 C18 C19 C20 -0.3(11) . . . . ?
C18 C19 C20 C21 -0.1(10) . . . . ?
C17 N1 C21 C20 -0.9(8) . . . . ?
Cd2 N1 C21 C20 176.3(4) . . . . ?
C19 C20 C21 N1 0.7(9) . . . . ?
